data_7207243
loop_
_publ_author_name
'Yeh, Chun-Ting'
'Lin, Wei-Cheng'
'Lo, Sheng-Han'
'Kao, Ching-Che'
'Lin, Chia-Her'
'Yang, Chun-Chuen'

_publ_section_title
;
 Microwave synthesis and gas sorption of calcium and strontium
 metal--organic frameworks with high thermal stability
;
_journal_issue 4
_journal_name_full CrystEngComm
_journal_page_first 1219
_journal_paper_doi 10.1039/c2ce05875h
_journal_volume 14
_journal_year 2012
_chemical_formula_sum 'C14 H8.4 O6.2 S Sr'
_chemical_formula_weight 395.49
_chemical_name_systematic
;
?
;
_space_group_IT_number 14
_symmetry_cell_setting monoclinic
_symmetry_space_group_name_Hall '-P 2yn'
_symmetry_space_group_name_H-M 'P 1 21/n 1'
_atom_sites_solution_hydrogens geom
_atom_sites_solution_primary direct
_atom_sites_solution_secondary difmap
_audit_creation_method SHELXL-97
_cell_angle_alpha 90.00
_cell_angle_beta 98.857(2)
_cell_angle_gamma 90.00
_cell_formula_units_Z 4
_cell_length_a 12.1722(5)
_cell_length_b 5.7277(2)
_cell_length_c 22.9034(9)
_cell_measurement_reflns_used 7129
_cell_measurement_temperature 295(2)
_cell_measurement_theta_max 28.2976
_cell_measurement_theta_min 2.9584
_cell_volume 1577.75(11)
_computing_cell_refinement 'SAINT V7.68A (Bruker AXS, 2009)'
_computing_data_collection 'APEX2 (Bruker AXS, 2010)'
_computing_data_reduction 'SAINT V7.68A (Bruker AXS, 2009)'
_computing_molecular_graphics 'SHELXTL (Sheldrick, 2008)'
_computing_publication_material SHELXTL
_computing_structure_refinement 'SHELXL-97 (Sheldrick, 2008)'
_computing_structure_solution 'SHELXS-97 (Sheldrick, 2008)'
_diffrn_ambient_temperature 295(2)
_diffrn_detector_area_resol_mean 8.3333
_diffrn_measured_fraction_theta_full 0.987
_diffrn_measured_fraction_theta_max 0.987
_diffrn_measurement_device_type 'Bruker APEX-II CCD'
_diffrn_measurement_method '\f and \w scans'
_diffrn_radiation_monochromator graphite
_diffrn_radiation_source 'fine-focus sealed tube'
_diffrn_radiation_type MoK\a
_diffrn_radiation_wavelength 0.71073
_diffrn_reflns_av_R_equivalents 0.0297
_diffrn_reflns_av_sigmaI/netI 0.0312
_diffrn_reflns_limit_h_max 15
_diffrn_reflns_limit_h_min -16
_diffrn_reflns_limit_k_max 7
_diffrn_reflns_limit_k_min -7
_diffrn_reflns_limit_l_max 28
_diffrn_reflns_limit_l_min -30
_diffrn_reflns_number 14143
_diffrn_reflns_theta_full 28.31
_diffrn_reflns_theta_max 28.31
_diffrn_reflns_theta_min 1.79
_exptl_absorpt_coefficient_mu 3.575
_exptl_absorpt_correction_T_max 0.585
_exptl_absorpt_correction_T_min 0.467
_exptl_absorpt_correction_type multi-scan
_exptl_absorpt_process_details 'SADABS V2008/1 (Bruker AXS, 2008)'
_exptl_crystal_colour colourless
_exptl_crystal_density_diffrn 1.665
_exptl_crystal_density_method 'not measured'
_exptl_crystal_description columnar
_exptl_crystal_F_000 784
_exptl_crystal_size_max 0.25
_exptl_crystal_size_mid 0.18
_exptl_crystal_size_min 0.15
_refine_diff_density_max 0.784
_refine_diff_density_min -0.395
_refine_diff_density_rms 0.127
_refine_ls_extinction_method none
_refine_ls_goodness_of_fit_ref 1.075
_refine_ls_hydrogen_treatment constr
_refine_ls_matrix_type full
_refine_ls_number_parameters 209
_refine_ls_number_reflns 3883
_refine_ls_number_restraints 0
_refine_ls_restrained_S_all 1.075
_refine_ls_R_factor_all 0.0445
_refine_ls_R_factor_gt 0.0316
_refine_ls_shift/su_max 0.001
_refine_ls_shift/su_mean 0.000
_refine_ls_structure_factor_coef Fsqd
_refine_ls_weighting_details 'calc w=1/[\s^2^(Fo^2^)+(0.0584P)^2^+0.1419P] where P=(Fo^2^+2Fc^2^)/3'
_refine_ls_weighting_scheme calc
_refine_ls_wR_factor_gt 0.0917
_refine_ls_wR_factor_ref 0.0976
_reflns_number_gt 3111
_reflns_number_total 3883
_reflns_threshold_expression >2sigma(I)
_cod_data_source_file c2ce05875h.txt
_cod_data_source_block CYCU2as
_cod_original_sg_symbol_H-M 'P 21/n'
_cod_original_formula_sum 'C14 H8.40 O6.20 S Sr'
_cod_database_code 7207243

loop_
_symmetry_equiv_pos_as_xyz
'x, y, z'
'-x+1/2, y+1/2, -z+1/2'
'-x, -y, -z'
'x-1/2, -y-1/2, z-1/2'

loop_
_atom_site_label
_atom_site_type_symbol
_atom_site_fract_x
_atom_site_fract_y
_atom_site_fract_z
_atom_site_U_iso_or_equiv
_atom_site_adp_type
_atom_site_occupancy
_atom_site_symmetry_multiplicity
_atom_site_calc_flag
_atom_site_refinement_flags
Sr1 Sr 0.366523(19) 0.74465(4) 0.775669(10) 0.01889(9) Uani 1 1 d .
S1 S 0.59866(5) 0.96171(11) 0.89285(3) 0.02101(15) Uani 1 1 d .
O1 O 0.49559(17) 1.0179(3) 0.74078(10) 0.0365(5) Uani 1 1 d .
O2 O 0.46072(18) 0.3953(4) 0.74883(10) 0.0402(5) Uani 1 1 d .
O3 O 0.26519(16) 0.4518(3) 0.82963(8) 0.0281(4) Uani 1 1 d .
O4 O 0.26170(16) 1.0711(3) 0.81349(8) 0.0272(4) Uani 1 1 d .
O5 O 0.50781(16) 0.8057(3) 0.87108(8) 0.0281(4) Uani 1 1 d .
O6 O 0.58171(18) 1.2092(3) 0.88830(9) 0.0302(5) Uani 1 1 d .
C1 C 0.7239(2) 0.7538(4) 1.15248(12) 0.0210(5) Uani 1 1 d .
C2 C 0.6973(2) 0.8010(4) 1.08729(11) 0.0200(5) Uani 1 1 d .
C3 C 0.6448(2) 0.6325(5) 1.04927(12) 0.0271(6) Uani 1 1 d .
H3A H 0.6289 0.4873 1.0641 0.032 Uiso 1 1 calc R
C4 C 0.6160(2) 0.6773(5) 0.98997(12) 0.0274(6) Uani 1 1 d .
H4A H 0.5807 0.5638 0.9647 0.033 Uiso 1 1 calc R
C5 C 0.6401(2) 0.8929(4) 0.96843(11) 0.0207(5) Uani 1 1 d .
C6 C 0.6953(3) 1.0619(5) 1.00510(12) 0.0298(6) Uani 1 1 d .
H6A H 0.7132 1.2050 0.9898 0.036 Uiso 1 1 calc R
C7 C 0.7235(3) 1.0149(5) 1.06480(12) 0.0300(6) Uani 1 1 d .
H7A H 0.7602 1.1273 1.0899 0.036 Uiso 1 1 calc R
C8 C 0.7129(2) 0.8878(4) 0.85750(11) 0.0209(5) Uani 1 1 d .
C9 C 0.7162(2) 0.6737(5) 0.82983(12) 0.0257(6) Uani 1 1 d .
H9A H 0.6592 0.5659 0.8300 0.031 Uiso 1 1 calc R
C10 C 0.8062(2) 0.6240(4) 0.80193(12) 0.0254(6) Uani 1 1 d .
H10A H 0.8097 0.4806 0.7833 0.030 Uiso 1 1 calc R
C11 C 0.8916(2) 0.7845(4) 0.80118(13) 0.0225(6) Uani 1 1 d .
C12 C 0.8868(2) 0.9983(5) 0.82919(13) 0.0295(6) Uani 1 1 d .
H12A H 0.9432 1.1073 0.8284 0.035 Uiso 1 1 calc R
C13 C 0.7979(2) 1.0498(4) 0.85834(12) 0.0283(6) Uani 1 1 d .
H13A H 0.7953 1.1910 0.8782 0.034 Uiso 1 1 calc R
C14 C 0.9871(2) 0.7280(4) 0.76794(13) 0.0247(6) Uani 1 1 d .
O1W O 0.975(3) 0.578(5) 0.9825(13) 0.190(13) Uani 0.20 1 d P
H1WA H 1.0321 0.6640 0.9895 0.228 Uiso 0.20 1 d PR
H1WB H 0.9380 0.6138 1.0099 0.228 Uiso 0.20 1 d PR

loop_
_atom_site_aniso_label
_atom_site_aniso_U_11
_atom_site_aniso_U_22
_atom_site_aniso_U_33
_atom_site_aniso_U_23
_atom_site_aniso_U_13
_atom_site_aniso_U_12
Sr1 0.02228(15) 0.01675(13) 0.01743(14) -0.00008(9) 0.00234(9) -0.00210(9)
S1 0.0238(3) 0.0242(3) 0.0151(3) 0.0010(2) 0.0033(2) 0.0025(2)
O1 0.0351(12) 0.0253(10) 0.0532(14) 0.0054(10) 0.0195(10) -0.0038(9)
O2 0.0414(13) 0.0323(11) 0.0523(14) 0.0043(10) 0.0248(11) 0.0093(10)
O3 0.0359(11) 0.0256(10) 0.0234(10) 0.0079(8) 0.0059(8) 0.0015(8)
O4 0.0343(11) 0.0290(10) 0.0173(9) -0.0043(8) 0.0007(8) 0.0027(8)
O5 0.0238(11) 0.0394(10) 0.0203(10) -0.0019(8) 0.0003(8) -0.0031(8)
O6 0.0393(12) 0.0264(10) 0.0259(11) 0.0042(8) 0.0082(9) 0.0104(8)
C1 0.0207(13) 0.0256(13) 0.0168(12) 0.0008(10) 0.0034(10) 0.0012(10)
C2 0.0225(13) 0.0204(12) 0.0165(12) 0.0012(10) 0.0014(10) 0.0007(10)
C3 0.0361(16) 0.0206(13) 0.0240(14) 0.0019(11) 0.0031(12) -0.0052(11)
C4 0.0364(17) 0.0227(12) 0.0219(14) -0.0032(11) 0.0011(12) -0.0069(12)
C5 0.0248(14) 0.0230(12) 0.0143(11) 0.0009(10) 0.0036(10) -0.0006(10)
C6 0.0481(18) 0.0212(13) 0.0198(13) 0.0019(11) 0.0040(12) -0.0081(12)
C7 0.0449(17) 0.0245(13) 0.0196(13) -0.0024(11) 0.0015(12) -0.0091(12)
C8 0.0238(13) 0.0239(12) 0.0155(12) 0.0009(10) 0.0049(10) 0.0020(10)
C9 0.0279(15) 0.0224(12) 0.0280(14) -0.0017(11) 0.0078(12) -0.0036(11)
C10 0.0287(15) 0.0184(12) 0.0294(14) -0.0039(11) 0.0056(11) -0.0018(10)
C11 0.0242(14) 0.0195(12) 0.0244(14) 0.0010(10) 0.0055(11) 0.0020(10)
C12 0.0305(15) 0.0233(13) 0.0369(16) -0.0069(12) 0.0120(12) -0.0077(11)
C13 0.0349(16) 0.0218(12) 0.0302(15) -0.0074(11) 0.0118(12) -0.0029(11)
C14 0.0240(14) 0.0241(13) 0.0266(14) -0.0015(11) 0.0057(11) -0.0003(10)
O1W 0.21(3) 0.18(3) 0.17(3) 0.09(2) 0.00(2) -0.01(2)

loop_
_atom_type_symbol
_atom_type_description
_atom_type_scat_dispersion_real
_atom_type_scat_dispersion_imag
_atom_type_scat_source
C C 0.0033 0.0016 'International Tables Vol C Tables 4.2.6.8 and 6.1.1.4'
H H 0.0000 0.0000 'International Tables Vol C Tables 4.2.6.8 and 6.1.1.4'
O O 0.0106 0.0060 'International Tables Vol C Tables 4.2.6.8 and 6.1.1.4'
S S 0.1246 0.1234 'International Tables Vol C Tables 4.2.6.8 and 6.1.1.4'
Sr Sr -1.5307 3.2498 'International Tables Vol C Tables 4.2.6.8 and 6.1.1.4'

loop_
_geom_angle_atom_site_label_1
_geom_angle_atom_site_label_2
_geom_angle_atom_site_label_3
_geom_angle
_geom_angle_site_symmetry_1
_geom_angle_site_symmetry_3
O2 Sr1 O1 95.32(7) . .
O2 Sr1 O4 172.51(7) . .
O1 Sr1 O4 91.29(7) . .
O2 Sr1 O3 82.04(7) . .
O1 Sr1 O3 168.05(7) . .
O4 Sr1 O3 90.77(7) . .
O2 Sr1 O4 74.53(7) . 2_546
O1 Sr1 O4 109.32(7) . 2_546
O4 Sr1 O4 106.58(4) . 2_546
O3 Sr1 O4 81.31(6) . 2_546
O2 Sr1 O5 92.68(7) . .
O1 Sr1 O5 79.16(7) . .
O4 Sr1 O5 85.09(6) . .
O3 Sr1 O5 89.29(6) . .
O4 Sr1 O5 165.00(6) 2_546 .
O2 Sr1 O3 110.14(7) . 2_556
O1 Sr1 O3 76.64(6) . 2_556
O4 Sr1 O3 74.82(5) . 2_556
O3 Sr1 O3 115.23(4) . 2_556
O4 Sr1 O3 46.79(6) 2_546 2_556
O5 Sr1 O3 147.95(6) . 2_556
O2 Sr1 C1 89.55(7) . 4_575
O1 Sr1 C1 89.93(7) . 4_575
O4 Sr1 C1 93.99(6) . 4_575
O3 Sr1 C1 101.67(7) . 4_575
O4 Sr1 C1 23.81(6) 2_546 4_575
O5 Sr1 C1 169.02(7) . 4_575
O3 Sr1 C1 23.80(5) 2_556 4_575
O2 Sr1 Sr1 147.11(6) . 2_556
O1 Sr1 Sr1 84.80(5) . 2_556
O4 Sr1 Sr1 37.09(4) . 2_556
O3 Sr1 Sr1 103.77(4) . 2_556
O4 Sr1 Sr1 74.46(4) 2_546 2_556
O5 Sr1 Sr1 119.42(5) . 2_556
O3 Sr1 Sr1 37.85(4) 2_556 2_556
C1 Sr1 Sr1 57.58(5) 4_575 2_556
O2 Sr1 Sr1 71.53(5) . 2_546
O1 Sr1 Sr1 144.27(5) . 2_546
O4 Sr1 Sr1 104.87(5) . 2_546
O3 Sr1 Sr1 45.66(4) . 2_546
O4 Sr1 Sr1 35.78(4) 2_546 2_546
O5 Sr1 Sr1 132.94(5) . 2_546
O3 Sr1 Sr1 77.23(4) 2_556 2_546
C1 Sr1 Sr1 57.85(5) 4_575 2_546
Sr1 Sr1 Sr1 89.308(10) 2_556 2_546
O6 S1 O5 119.39(13) . .
O6 S1 C8 108.56(13) . .
O5 S1 C8 107.92(12) . .
O6 S1 C5 107.89(12) . .
O5 S1 C5 106.67(12) . .
C8 S1 C5 105.59(12) . .
C14 O1 Sr1 143.89(19) 2_656 .
C14 O2 Sr1 174.8(2) 2_646 .
C1 O3 Sr1 139.02(18) 3_667 .
C1 O3 Sr1 84.57(15) 3_667 2_546
Sr1 O3 Sr1 96.49(6) . 2_546
C1 O4 Sr1 141.10(18) 3_677 .
C1 O4 Sr1 101.10(16) 3_677 2_556
Sr1 O4 Sr1 107.13(6) . 2_556
S1 O5 Sr1 138.30(12) . .
O3 C1 O4 123.3(3) 3_667 3_677
O3 C1 C2 119.5(2) 3_667 .
O4 C1 C2 117.2(2) 3_677 .
O3 C1 Sr1 71.64(15) 3_667 4_676
O4 C1 Sr1 55.10(13) 3_677 4_676
C2 C1 Sr1 156.24(18) . 4_676
C7 C2 C3 119.5(2) . .
C7 C2 C1 120.1(2) . .
C3 C2 C1 120.4(2) . .
C4 C3 C2 120.9(2) . .
C4 C3 H3A 119.6 . .
C2 C3 H3A 119.6 . .
C3 C4 C5 119.0(2) . .
C3 C4 H4A 120.5 . .
C5 C4 H4A 120.5 . .
C4 C5 C6 121.3(2) . .
C4 C5 S1 120.31(19) . .
C6 C5 S1 118.40(19) . .
C7 C6 C5 119.1(2) . .
C7 C6 H6A 120.5 . .
C5 C6 H6A 120.5 . .
C6 C7 C2 120.2(2) . .
C6 C7 H7A 119.9 . .
C2 C7 H7A 119.9 . .
C9 C8 C13 121.7(2) . .
C9 C8 S1 120.2(2) . .
C13 C8 S1 118.14(19) . .
C10 C9 C8 118.4(3) . .
C10 C9 H9A 120.8 . .
C8 C9 H9A 120.8 . .
C9 C10 C11 121.2(2) . .
C9 C10 H10A 119.4 . .
C11 C10 H10A 119.4 . .
C12 C11 C10 119.5(3) . .
C12 C11 C14 120.6(2) . .
C10 C11 C14 119.8(2) . .
C13 C12 C11 120.1(3) . .
C13 C12 H12A 119.9 . .
C11 C12 H12A 119.9 . .
C12 C13 C8 119.1(2) . .
C12 C13 H13A 120.5 . .
C8 C13 H13A 120.5 . .
O2 C14 O1 126.1(3) 2_656 2_646
O2 C14 C11 117.2(2) 2_656 .
O1 C14 C11 116.6(2) 2_646 .
O1W O1W H1WA 89.2 3_767 .
O1W O1W H1WB 87.9 3_767 .
H1WA O1W H1WB 103.2 . .

loop_
_geom_bond_atom_site_label_1
_geom_bond_atom_site_label_2
_geom_bond_distance
_geom_bond_site_symmetry_2
Sr1 O2 2.432(2) .
Sr1 O1 2.438(2) .
Sr1 O4 2.4930(19) .
Sr1 O3 2.5163(19) .
Sr1 O4 2.5715(19) 2_546
Sr1 O5 2.5880(19) .
Sr1 O3 2.9334(19) 2_556
Sr1 C1 3.077(3) 4_575
Sr1 Sr1 4.0748(3) 2_556
Sr1 Sr1 4.0748(3) 2_546
S1 O6 1.4337(19) .
S1 O5 1.449(2) .
S1 C8 1.765(3) .
S1 C5 1.771(2) .
O1 C14 1.243(3) 2_656
O2 C14 1.242(3) 2_646
O3 C1 1.247(3) 3_667
O3 Sr1 2.9332(19) 2_546
O4 C1 1.266(3) 3_677
O4 Sr1 2.5714(18) 2_556
C1 O3 1.247(3) 3_667
C1 O4 1.266(3) 3_677
C1 C2 1.503(4) .
C1 Sr1 3.077(3) 4_676
C2 C7 1.385(4) .
C2 C3 1.388(4) .
C3 C4 1.374(4) .
C3 H3A 0.9300 .
C4 C5 1.378(4) .
C4 H4A 0.9300 .
C5 C6 1.386(3) .
C6 C7 1.384(4) .
C6 H6A 0.9300 .
C7 H7A 0.9300 .
C8 C9 1.384(4) .
C8 C13 1.387(4) .
C9 C10 1.380(4) .
C9 H9A 0.9300 .
C10 C11 1.390(4) .
C10 H10A 0.9300 .
C11 C12 1.388(3) .
C11 C14 1.519(4) .
C12 C13 1.387(4) .
C12 H12A 0.9300 .
C13 H13A 0.9300 .
C14 O2 1.242(3) 2_656
C14 O1 1.243(3) 2_646
O1W O1W 1.29(4) 3_767
O1W H1WA 0.8500 .
O1W H1WB 0.8502 .
